data_7718725
loop_
_publ_author_name
'Riethmann, Melanie'
'F&#xf6;hrenbacher, Steffen A'
'Luz, Christian'
'Ignat'ev, Nikolai V.'
'Finze, Maik'
'Radius, Udo'

_publ_section_title
;
 Tris(pentafluoroethyl)difluorophosphorane for fluoride abstraction and
 ligand exchange reactions of N-heterocyclic carbene and cyclic
 alkyl(amino)carbene copper(I) fluorides.
;
_journal_issue 23
_journal_name_full 'Dalton transactions (Cambridge, England : 2003)'
_journal_page_first 9310
_journal_page_last 9328
_journal_paper_doi 10.1039/d5dt00904a
_journal_volume 54
_journal_year 2025
_chemical_formula_moiety 'C46 H74 Cu2 N4, 2(C6 F18 P)'
_chemical_formula_sum 'C58 H74 Cu2 F36 N4 P2'
_chemical_formula_weight 1700.23
_space_group_crystal_system monoclinic
_space_group_IT_number 14
_space_group_name_Hall '-P 2yn'
_space_group_name_H-M_alt 'P 1 21/n 1'
_atom_sites_solution_hydrogens geom
_atom_sites_solution_primary dual
_atom_sites_solution_secondary difmap
_audit_creation_method SHELXL-2018/3
_audit_update_record
;
2025-04-16 deposited with the CCDC.	2025-05-15 downloaded from the CCDC.
;
_cell_angle_alpha 90
_cell_angle_beta 101.873(2)
_cell_angle_gamma 90
_cell_formula_units_Z 2
_cell_length_a 13.8496(4)
_cell_length_b 17.3310(5)
_cell_length_c 14.6695(4)
_cell_measurement_reflns_used 22200
_cell_measurement_temperature 100(2)
_cell_measurement_theta_max 31.2140
_cell_measurement_theta_min 2.2510
_cell_volume 3445.75(17)
_computing_cell_refinement 'CrysAlisPro 1.171.40.53 (Rigaku OD, 2019)'
_computing_data_collection 'CrysAlisPro 1.171.40.53 (Rigaku OD, 2019)'
_computing_data_reduction 'CrysAlisPro 1.171.40.53 (Rigaku OD, 2019)'
_computing_molecular_graphics 'ShelXLe (Huebschle et all, 2011)'
_computing_publication_material 'SHELXL-2014/6 (Sheldrick, 2014)'
_computing_structure_refinement 'SHELXL-2018/3 (Sheldrick, 2018)'
_computing_structure_solution 'SHELXT 2014/5 (Sheldrick, 2014)'
_diffrn_ambient_temperature 100(2)
_diffrn_measured_fraction_theta_full 0.999
_diffrn_measured_fraction_theta_max 0.802
_diffrn_measurement_device_type 'XtaLAB Synergy, Dualflex, HyPix'
_diffrn_measurement_method '\w scans'
_diffrn_radiation_type MoK\a
_diffrn_radiation_wavelength 0.71073
_diffrn_reflns_av_R_equivalents 0.0377
_diffrn_reflns_av_unetI/netI 0.0322
_diffrn_reflns_Laue_measured_fraction_full 0.999
_diffrn_reflns_Laue_measured_fraction_max 0.802
_diffrn_reflns_limit_h_max 16
_diffrn_reflns_limit_h_min -17
_diffrn_reflns_limit_k_max 21
_diffrn_reflns_limit_k_min -25
_diffrn_reflns_limit_l_max 18
_diffrn_reflns_limit_l_min -20
_diffrn_reflns_number 41410
_diffrn_reflns_point_group_measured_fraction_full 0.999
_diffrn_reflns_point_group_measured_fraction_max 0.802
_diffrn_reflns_theta_full 26.000
_diffrn_reflns_theta_max 31.270
_diffrn_reflns_theta_min 2.185
_diffrn_source 'micro-focus sealed X-ray tube'
_exptl_absorpt_coefficient_mu 0.802
_exptl_absorpt_correction_T_max 1.000
_exptl_absorpt_correction_T_min 0.278
_exptl_absorpt_correction_type gaussian
_exptl_absorpt_process_details
;
CrysAlisPro 1.171.41.73a (Rigaku Oxford Diffraction, 2020)
Numerical absorption correction based on gaussian integration over
a multifaceted crystal model
Empirical absorption correction using spherical harmonics,
implemented in SCALE3 ABSPACK scaling algorithm.
;
_exptl_crystal_colour colourless
_exptl_crystal_density_diffrn 1.639
_exptl_crystal_description block
_exptl_crystal_F_000 1724
_exptl_crystal_size_max 0.330
_exptl_crystal_size_mid 0.180
_exptl_crystal_size_min 0.120
_refine_diff_density_max 0.471
_refine_diff_density_min -0.322
_refine_diff_density_rms 0.051
_refine_ls_extinction_method none
_refine_ls_goodness_of_fit_ref 1.036
_refine_ls_hydrogen_treatment constr
_refine_ls_matrix_type full
_refine_ls_number_parameters 931
_refine_ls_number_reflns 9022
_refine_ls_number_restraints 2055
_refine_ls_restrained_S_all 0.987
_refine_ls_R_factor_all 0.0566
_refine_ls_R_factor_gt 0.0367
_refine_ls_shift/su_max 0.024
_refine_ls_shift/su_mean 0.003
_refine_ls_structure_factor_coef Fsqd
_refine_ls_weighting_details 'w=1/[\s^2^(Fo^2^)+(0.0396P)^2^+1.7315P] where P=(Fo^2^+2Fc^2^)/3'
_refine_ls_weighting_scheme calc
_refine_ls_wR_factor_gt 0.0860
_refine_ls_wR_factor_ref 0.0948
_reflns_Friedel_coverage 0.000
_reflns_number_gt 6872
_reflns_number_total 9022
_reflns_threshold_expression 'I > 2\s(I)'
_cod_data_source_file d5dt00904a2.cif
_cod_data_source_block compound_11
_cod_depositor_comments 'Adding full bibliography for 7718712--7718728.cif.'
_cod_original_sg_symbol_H-M 'P 21/n'
_cod_database_code 7718725
_shelx_shelxl_version_number 2018/3
_shelx_space_group_comment
;
The symmetry employed for this shelxl refinement is uniquely defined
by the following loop, which should always be used as a source of
symmetry information in preference to the above space-group names.
They are only intended as comments.
;
_shelx_estimated_absorpt_t_min 0.778
_shelx_estimated_absorpt_t_max 0.910

loop_
_space_group_symop_operation_xyz
'x, y, z'
'-x+1/2, y+1/2, -z+1/2'
'-x, -y, -z'
'x-1/2, -y-1/2, z-1/2'

loop_
_atom_site_label
_atom_site_type_symbol
_atom_site_fract_x
_atom_site_fract_y
_atom_site_fract_z
_atom_site_U_iso_or_equiv
_atom_site_adp_type
_atom_site_occupancy
_atom_site_site_symmetry_order
_atom_site_calc_flag
_atom_site_refinement_flags_posn
_atom_site_refinement_flags_adp
_atom_site_refinement_flags_occupancy
_atom_site_disorder_assembly
_atom_site_disorder_group
Cu1_6 Cu 0.66132(4) 0.51081(3) 0.38575(4) 0.01645(12) Uani 0.5 1 d . U P A -1
C2_6 C 0.7545(3) 0.5351(2) 0.3143(3) 0.0157(6) Uani 0.5 1 d . U P A -1
N3_6 N 0.7285(3) 0.5395(3) 0.2238(3) 0.0151(6) Uani 0.5 1 d . U P A -1
C4_6 C 0.8106(4) 0.5563(4) 0.1706(3) 0.0178(7) Uani 0.5 1 d . U P A -1
C5_6 C 0.8928(3) 0.5821(3) 0.2530(3) 0.0180(7) Uani 0.5 1 d . U P A -1
H5A_6 H 0.957346 0.561087 0.246126 0.022 Uiso 0.5 1 calc R U P A -1
H5AB_6 H 0.897375 0.639135 0.255467 0.022 Uiso 0.5 1 calc R U P A -1
C6_6 C 0.8648(3) 0.5508(3) 0.3421(3) 0.0170(6) Uani 0.5 1 d . U P A -1
C7_6 C 0.7791(5) 0.6185(4) 0.0963(4) 0.0205(8) Uani 0.5 1 d . U P A -1
H7A_6 H 0.831227 0.625616 0.060874 0.031 Uiso 0.5 1 calc R U P A -1
H7B_6 H 0.767913 0.667193 0.126464 0.031 Uiso 0.5 1 calc R U P A -1
H7C_6 H 0.718089 0.602494 0.054021 0.031 Uiso 0.5 1 calc R U P A -1
C8_6 C 0.8381(7) 0.4819(5) 0.1232(5) 0.0205(8) Uani 0.5 1 d . U P A -1
H8A_6 H 0.891649 0.493224 0.090659 0.031 Uiso 0.5 1 calc R U P A -1
H8B_6 H 0.780406 0.463281 0.078344 0.031 Uiso 0.5 1 calc R U P A -1
H8C_6 H 0.859835 0.442272 0.170582 0.031 Uiso 0.5 1 calc R U P A -1
C9_6 C 0.8819(3) 0.6101(3) 0.4219(3) 0.0241(8) Uani 0.5 1 d . U P A -1
H9A_6 H 0.952213 0.622898 0.438945 0.036 Uiso 0.5 1 calc R U P A -1
H9B_6 H 0.860305 0.588276 0.476025 0.036 Uiso 0.5 1 calc R U P A -1
H9C_6 H 0.843920 0.657009 0.401582 0.036 Uiso 0.5 1 calc R U P A -1
C10_6 C 0.9170(5) 0.4754(4) 0.3781(5) 0.0210(11) Uani 0.5 1 d . U P A -1
H10A_6 H 0.987737 0.485074 0.399495 0.032 Uiso 0.5 1 calc R U P A -1
H10B_6 H 0.907087 0.437173 0.327738 0.032 Uiso 0.5 1 calc R U P A -1
H10C_6 H 0.889480 0.455683 0.429951 0.032 Uiso 0.5 1 calc R U P A -1
C11_6 C 0.6238(4) 0.5280(4) 0.1811(4) 0.0166(7) Uani 0.5 1 d . U P A -1
C12_6 C 0.5859(5) 0.4534(4) 0.1618(6) 0.0184(8) Uani 0.5 1 d . U P A -1
C13_6 C 0.4842(5) 0.4452(5) 0.1341(6) 0.0206(9) Uani 0.5 1 d . U P A -1
H13_6 H 0.456870 0.395200 0.121090 0.025 Uiso 0.5 1 calc R U P A -1
C14_6 C 0.4231(5) 0.5076(4) 0.1251(5) 0.0208(9) Uani 0.5 1 d . U P A -1
H14_6 H 0.353938 0.500536 0.104838 0.025 Uiso 0.5 1 calc R U P A -1
C15_6 C 0.4603(4) 0.5809(4) 0.1450(4) 0.0192(8) Uani 0.5 1 d . U P A -1
H15_6 H 0.416358 0.623593 0.139088 0.023 Uiso 0.5 1 calc R U P A -1
C16_6 C 0.5610(4) 0.5931(3) 0.1734(4) 0.0173(7) Uani 0.5 1 d . U P A -1
C17_6 C 0.6513(6) 0.3825(6) 0.1757(7) 0.0207(10) Uani 0.5 1 d . U P A -1
H17_6 H 0.721663 0.399588 0.192749 0.025 Uiso 0.5 1 calc R U P A -1
C18_6 C 0.6289(7) 0.3326(5) 0.2541(6) 0.0223(12) Uani 0.5 1 d . U P A -1
H18A_6 H 0.673079 0.287782 0.263041 0.033 Uiso 0.5 1 calc R U P A -1
H18B_6 H 0.560274 0.314938 0.238002 0.033 Uiso 0.5 1 calc R U P A -1
H18C_6 H 0.639000 0.362767 0.311754 0.033 Uiso 0.5 1 calc R U P A -1
C19_6 C 0.6380(6) 0.3334(7) 0.0876(8) 0.0262(14) Uani 0.5 1 d . U P A -1
H19A_6 H 0.686640 0.291541 0.097031 0.039 Uiso 0.5 1 calc R U P A -1
H19B_6 H 0.647463 0.365586 0.035214 0.039 Uiso 0.5 1 calc R U P A -1
H19C_6 H 0.571343 0.311451 0.073952 0.039 Uiso 0.5 1 calc R U P A -1
C20_6 C 0.5994(3) 0.6740(3) 0.2034(3) 0.0190(7) Uani 0.5 1 d . U P A -1
H20_6 H 0.673051 0.672451 0.214033 0.023 Uiso 0.5 1 calc R U P A -1
C21_6 C 0.5631(4) 0.7336(3) 0.1272(3) 0.0241(9) Uani 0.5 1 d . U P A -1
H21A_6 H 0.597579 0.782566 0.143857 0.036 Uiso 0.5 1 calc R U P A -1
H21B_6 H 0.491939 0.741358 0.121122 0.036 Uiso 0.5 1 calc R U P A -1
H21C_6 H 0.576418 0.715050 0.067938 0.036 Uiso 0.5 1 calc R U P A -1
C22_6 C 0.5715(4) 0.6970(3) 0.2953(3) 0.0230(8) Uani 0.5 1 d . U P A -1
H22A_6 H 0.596764 0.748815 0.313176 0.035 Uiso 0.5 1 calc R U P A -1
H22B_6 H 0.600375 0.660113 0.344008 0.035 Uiso 0.5 1 calc R U P A -1
H22C_6 H 0.499530 0.696725 0.287687 0.035 Uiso 0.5 1 calc R U P A -1
Cu1_2 Cu 0.32367(4) 0.46259(3) 0.62677(4) 0.01661(12) Uani 0.5 1 d . U P A -1
C2_2 C 0.2273(3) 0.4526(2) 0.7014(3) 0.0144(6) Uani 0.5 1 d . U P A -1
N3_2 N 0.2573(3) 0.4528(3) 0.7918(3) 0.0141(6) Uani 0.5 1 d . U P A -1
C4_2 C 0.1775(4) 0.4410(4) 0.8483(3) 0.0177(7) Uani 0.5 1 d . U P A -1
C5_2 C 0.0921(3) 0.4142(3) 0.7703(3) 0.0183(7) Uani 0.5 1 d . U P A -1
H5A_2 H 0.029312 0.438043 0.778011 0.022 Uiso 0.5 1 calc R U P A -1
H5AB_2 H 0.084918 0.357374 0.771954 0.022 Uiso 0.5 1 calc R U P A -1
C6_2 C 0.1173(3) 0.4395(3) 0.6768(3) 0.0170(6) Uani 0.5 1 d . U P A -1
C7_2 C 0.2086(5) 0.3825(4) 0.9262(3) 0.0218(10) Uani 0.5 1 d . U P A -1
H7A_2 H 0.158830 0.380493 0.964865 0.033 Uiso 0.5 1 calc R U P A -1
H7B_2 H 0.272259 0.397814 0.964547 0.033 Uiso 0.5 1 calc R U P A -1
H7C_2 H 0.214862 0.331435 0.899185 0.033 Uiso 0.5 1 calc R U P A -1
C8_2 C 0.1545(7) 0.5151(5) 0.8947(5) 0.0242(12) Uani 0.5 1 d . U P A -1
H8A_2 H 0.100485 0.505948 0.927382 0.036 Uiso 0.5 1 calc R U P A -1
H8B_2 H 0.134837 0.555107 0.847332 0.036 Uiso 0.5 1 calc R U P A -1
H8C_2 H 0.213220 0.532133 0.939499 0.036 Uiso 0.5 1 calc R U P A -1
C9_2 C 0.0916(3) 0.3782(3) 0.6001(3) 0.0249(8) Uani 0.5 1 d . U P A -1
H9A_2 H 0.020104 0.369880 0.585539 0.037 Uiso 0.5 1 calc R U P A -1
H9B_2 H 0.125019 0.329701 0.621792 0.037 Uiso 0.5 1 calc R U P A -1
H9C_2 H 0.113336 0.395809 0.544126 0.037 Uiso 0.5 1 calc R U P A -1
C10_2 C 0.0680(6) 0.5166(4) 0.6400(5) 0.0235(12) Uani 0.5 1 d . U P A -1
H10A_2 H -0.003578 0.509412 0.622327 0.035 Uiso 0.5 1 calc R U P A -1
H10B_2 H 0.093333 0.533295 0.585580 0.035 Uiso 0.5 1 calc R U P A -1
H10C_2 H 0.083052 0.555911 0.688926 0.035 Uiso 0.5 1 calc R U P A -1
C11_2 C 0.3620(4) 0.4636(4) 0.8297(4) 0.0154(7) Uani 0.5 1 d . U P A -1
C12_2 C 0.3987(5) 0.5394(4) 0.8428(6) 0.0157(8) Uani 0.5 1 d . U P A -1
C13_2 C 0.5001(5) 0.5480(4) 0.8751(5) 0.0178(9) Uani 0.5 1 d . U P A -1
H13_2 H 0.526979 0.598219 0.888123 0.021 Uiso 0.5 1 calc R U P A -1
C14_2 C 0.5637(5) 0.4834(4) 0.8886(4) 0.0190(9) Uani 0.5 1 d . U P A -1
H14_2 H 0.632697 0.490048 0.910255 0.023 Uiso 0.5 1 calc R U P A -1
C15_2 C 0.5240(4) 0.4099(3) 0.8700(4) 0.0177(8) Uani 0.5 1 d . U P A -1
H15_2 H 0.567178 0.366738 0.877424 0.021 Uiso 0.5 1 calc R U P A -1
C16_2 C 0.4229(4) 0.3977(3) 0.8407(4) 0.0163(7) Uani 0.5 1 d . U P A -1
C17_2 C 0.3342(6) 0.6115(6) 0.8179(7) 0.0179(9) Uani 0.5 1 d . U P A -1
H17_2 H 0.264399 0.593177 0.799487 0.021 Uiso 0.5 1 calc R U P A -1
C18_2 C 0.3580(8) 0.6543(5) 0.7323(6) 0.0225(13) Uani 0.5 1 d . U P A -1
H18A_2 H 0.314172 0.698947 0.717314 0.034 Uiso 0.5 1 calc R U P A -1
H18B_2 H 0.348123 0.619174 0.678801 0.034 Uiso 0.5 1 calc R U P A -1
H18C_2 H 0.426743 0.671798 0.746604 0.034 Uiso 0.5 1 calc R U P A -1
C19_2 C 0.3392(5) 0.6641(7) 0.9033(7) 0.0205(11) Uani 0.5 1 d . U P A -1
H19A_2 H 0.291002 0.705914 0.887687 0.031 Uiso 0.5 1 calc R U P A -1
H19B_2 H 0.405637 0.686010 0.921390 0.031 Uiso 0.5 1 calc R U P A -1
H19C_2 H 0.324238 0.633874 0.955090 0.031 Uiso 0.5 1 calc R U P A -1
C20_2 C 0.3854(3) 0.3160(3) 0.8194(3) 0.0184(7) Uani 0.5 1 d . U P A -1
H20_2 H 0.311737 0.317513 0.809205 0.022 Uiso 0.5 1 calc R U P A -1
C21_2 C 0.4222(4) 0.2606(3) 0.9003(3) 0.0275(10) Uani 0.5 1 d . U P A -1
H21A_2 H 0.392621 0.209663 0.885286 0.041 Uiso 0.5 1 calc R U P A -1
H21B_2 H 0.403529 0.280380 0.956827 0.041 Uiso 0.5 1 calc R U P A -1
H21C_2 H 0.494247 0.256440 0.910603 0.041 Uiso 0.5 1 calc R U P A -1
C22_2 C 0.4124(3) 0.2861(3) 0.7293(3) 0.0223(8) Uani 0.5 1 d . U P A -1
H22A_2 H 0.386775 0.233572 0.716650 0.033 Uiso 0.5 1 calc R U P A -1
H22B_2 H 0.484289 0.285637 0.736384 0.033 Uiso 0.5 1 calc R U P A -1
H22C_2 H 0.383269 0.319893 0.677364 0.033 Uiso 0.5 1 calc R U P A -1
N1_3 N 0.4268(2) 0.47456(19) 0.5575(2) 0.0180(6) Uani 0.5 1 d . U P A -1
N2_3 N 0.5595(2) 0.49306(19) 0.4569(2) 0.0168(5) Uani 0.5 1 d . U P A -1
C1_3 C 0.5119(2) 0.52165(19) 0.6077(2) 0.0241(6) Uani 0.5 1 d . U P A -1
H1A_3 H 0.534849 0.501038 0.671463 0.029 Uiso 0.5 1 calc R U P A -1
H1AB_3 H 0.490483 0.575677 0.612977 0.029 Uiso 0.5 1 calc R U P A -1
C2_3 C 0.5971(3) 0.5195(2) 0.5551(2) 0.0212(6) Uani 0.5 1 d . U P A -1
H2A_3 H 0.626388 0.571587 0.554910 0.025 Uiso 0.5 1 calc R U P A -1
H2AB_3 H 0.649054 0.483828 0.586943 0.025 Uiso 0.5 1 calc R U P A -1
C3_3 C 0.3847(3) 0.5129(2) 0.4673(3) 0.0251(7) Uani 0.5 1 d . U P A -1
H3A_3 H 0.347095 0.559189 0.478729 0.030 Uiso 0.5 1 calc R U P A -1
H3AB_3 H 0.338621 0.477128 0.427312 0.030 Uiso 0.5 1 calc R U P A -1
C4_3 C 0.4676(2) 0.5366(2) 0.4167(2) 0.0241(6) Uani 0.5 1 d . U P A -1
H4A_3 H 0.447174 0.525197 0.349368 0.029 Uiso 0.5 1 calc R U P A -1
H4AB_3 H 0.479990 0.592714 0.424131 0.029 Uiso 0.5 1 calc R U P A -1
C5_3 C 0.4687(2) 0.39863(17) 0.5354(2) 0.0216(6) Uani 0.5 1 d . U P A -1
H5A_3 H 0.414341 0.361858 0.512784 0.026 Uiso 0.5 1 calc R U P A -1
H5AB_3 H 0.510566 0.376919 0.592509 0.026 Uiso 0.5 1 calc R U P A -1
C6_3 C 0.5309(2) 0.40946(18) 0.4601(2) 0.0224(6) Uani 0.5 1 d . U P A -1
H6A_3 H 0.590867 0.376976 0.474882 0.027 Uiso 0.5 1 calc R U P A -1
H6AB_3 H 0.492105 0.393392 0.398566 0.027 Uiso 0.5 1 calc R U P A -1
C1_9 C 0.6581(2) 0.8302(3) 0.6432(3) 0.0223(7) Uani 0.5567(10) 1 d . U P B 1
C2_9 C 0.5808(2) 0.8195(2) 0.5523(2) 0.0261(6) Uani 0.5567(10) 1 d . U P B 1
C3_9 C 0.7592(3) 0.6406(3) 0.7644(4) 0.0257(8) Uani 0.5567(10) 1 d . U P B 1
C4_9 C 0.8564(6) 0.6065(4) 0.7495(5) 0.0352(11) Uani 0.5567(10) 1 d . U P B 1
C5_9 C 0.7567(2) 0.79702(18) 0.8279(2) 0.0258(6) Uani 0.5567(10) 1 d . U P B 1
C6_9 C 0.6894(3) 0.8040(2) 0.9000(2) 0.0338(7) Uani 0.5567(10) 1 d . U P B 1
F1_9 F 0.8239(2) 0.76093(17) 0.69126(18) 0.0245(5) Uani 0.5567(10) 1 d . U P B 1
F2_9 F 0.60848(11) 0.72131(9) 0.73500(11) 0.0226(4) Uani 0.5567(10) 1 d . U P B 1
F3_9 F 0.68874(16) 0.69426(10) 0.61260(12) 0.0248(4) Uani 0.5567(10) 1 d . U P B 1
F4_9 F 0.60841(17) 0.87321(12) 0.69782(17) 0.0306(5) Uani 0.5567(10) 1 d . U P B 1
F5_9 F 0.72624(13) 0.87851(10) 0.61874(13) 0.0310(4) Uani 0.5567(10) 1 d . U P B 1
F6_9 F 0.5103(2) 0.76918(13) 0.56202(19) 0.0314(5) Uani 0.5567(10) 1 d . U P B 1
F7_9 F 0.53551(15) 0.88649(13) 0.52584(15) 0.0365(5) Uani 0.5567(10) 1 d . U P B 1
F8_9 F 0.62144(15) 0.79527(12) 0.48255(12) 0.0366(4) Uani 0.5567(10) 1 d . U P B 1
F9_9 F 0.76426(15) 0.63502(11) 0.85791(12) 0.0344(4) Uani 0.5567(10) 1 d . U P B 1
F10_9 F 0.69024(13) 0.58613(10) 0.72615(13) 0.0311(4) Uani 0.5567(10) 1 d . U P B 1
F11_9 F 0.8689(2) 0.53394(14) 0.7796(2) 0.0516(7) Uani 0.5567(10) 1 d . U P B 1
F12_9 F 0.93504(14) 0.64705(12) 0.79159(18) 0.0440(5) Uani 0.5567(10) 1 d . U P B 1
F13_9 F 0.85879(17) 0.60463(14) 0.65680(17) 0.0482(6) Uani 0.5567(10) 1 d . U P B 1
F14_9 F 0.84366(13) 0.76712(12) 0.87694(14) 0.0328(4) Uani 0.5567(10) 1 d . U P B 1
F15_9 F 0.7796(2) 0.87158(16) 0.8094(2) 0.0332(6) Uani 0.5567(10) 1 d . U P B 1
F16_9 F 0.7369(2) 0.84149(18) 0.97614(18) 0.0616(8) Uani 0.5567(10) 1 d . U P B 1
F17_9 F 0.66409(17) 0.73560(14) 0.92899(16) 0.0447(5) Uani 0.5567(10) 1 d . U P B 1
F18_9 F 0.60710(16) 0.84260(13) 0.86825(15) 0.0452(5) Uani 0.5567(10) 1 d . U P B 1
P1_9 P 0.7166(2) 0.74029(11) 0.7116(2) 0.0210(4) Uani 0.5567(10) 1 d . U P B 1
C1_10 C 0.6563(3) 0.7975(3) 0.6211(3) 0.0245(8) Uani 0.4433(10) 1 d . U P B 2
C2_10 C 0.5571(5) 0.7818(4) 0.5548(3) 0.0281(9) Uani 0.4433(10) 1 d . U P B 2
C3_10 C 0.7888(4) 0.6340(4) 0.7779(5) 0.0249(10) Uani 0.4433(10) 1 d . U P B 2
C4_10 C 0.8663(7) 0.5909(5) 0.7365(7) 0.0291(11) Uani 0.4433(10) 1 d . U P B 2
C5_10 C 0.6735(3) 0.7608(2) 0.8148(2) 0.0210(6) Uani 0.4433(10) 1 d . U P B 2
C6_10 C 0.7320(3) 0.8243(2) 0.8758(3) 0.0267(7) Uani 0.4433(10) 1 d . U P B 2
F1_10 F 0.8174(3) 0.7688(2) 0.7272(2) 0.0233(7) Uani 0.4433(10) 1 d . U P B 2
F2_10 F 0.61527(15) 0.66776(11) 0.68857(14) 0.0230(4) Uani 0.4433(10) 1 d . U P B 2
F3_10 F 0.7463(2) 0.67792(13) 0.61517(15) 0.0267(5) Uani 0.4433(10) 1 d . U P B 2
F4_10 F 0.6419(2) 0.86529(18) 0.6634(2) 0.0309(6) Uani 0.4433(10) 1 d . U P B 2
F5_10 F 0.71869(18) 0.81600(14) 0.56286(17) 0.0356(6) Uani 0.4433(10) 1 d . U P B 2
F6_10 F 0.56122(19) 0.71743(14) 0.50446(16) 0.0363(6) Uani 0.4433(10) 1 d . U P B 2
F7_10 F 0.5317(2) 0.83939(19) 0.49526(19) 0.0437(6) Uani 0.4433(10) 1 d . U P B 2
F8_10 F 0.4842(2) 0.77167(17) 0.6011(2) 0.0343(7) Uani 0.4433(10) 1 d . U P B 2
F9_10 F 0.84063(17) 0.66203(13) 0.86218(15) 0.0304(5) Uani 0.4433(10) 1 d . U P B 2
F10_10 F 0.72714(17) 0.57730(13) 0.79945(18) 0.0332(5) Uani 0.4433(10) 1 d . U P B 2
F11_10 F 0.9170(2) 0.54320(17) 0.8042(2) 0.0404(7) Uani 0.4433(10) 1 d . U P B 2
F12_10 F 0.93011(17) 0.63811(14) 0.7111(2) 0.0378(6) Uani 0.4433(10) 1 d . U P B 2
F13_10 F 0.82590(17) 0.54494(14) 0.66705(19) 0.0367(6) Uani 0.4433(10) 1 d . U P B 2
F14_10 F 0.58015(15) 0.78938(12) 0.78767(15) 0.0259(5) Uani 0.4433(10) 1 d . U P B 2
F15_10 F 0.66454(16) 0.70307(13) 0.87623(17) 0.0278(5) Uani 0.4433(10) 1 d . U P B 2
F16_10 F 0.6832(2) 0.84658(17) 0.9414(2) 0.0416(7) Uani 0.4433(10) 1 d . U P B 2
F17_10 F 0.82046(18) 0.80078(15) 0.92097(18) 0.0359(6) Uani 0.4433(10) 1 d . U P B 2
F18_10 F 0.7449(3) 0.88692(19) 0.8276(3) 0.0365(8) Uani 0.4433(10) 1 d . U P B 2
P1_10 P 0.7165(3) 0.71852(14) 0.7064(3) 0.0178(4) Uani 0.4433(10) 1 d . U P B 2

loop_
_atom_site_aniso_label
_atom_site_aniso_U_11
_atom_site_aniso_U_22
_atom_site_aniso_U_33
_atom_site_aniso_U_23
_atom_site_aniso_U_13
_atom_site_aniso_U_12
Cu1_6 0.0139(2) 0.0200(3) 0.0164(2) 0.0003(2) 0.00534(16) -0.0007(2)
C2_6 0.0131(11) 0.0195(11) 0.0164(11) -0.0004(9) 0.0077(9) 0.0019(9)
N3_6 0.0125(12) 0.0195(11) 0.0158(12) 0.0001(9) 0.0086(9) 0.0013(9)
C4_6 0.0168(13) 0.0228(12) 0.0165(14) 0.0005(11) 0.0098(10) -0.0009(10)
C5_6 0.0148(14) 0.0234(12) 0.0185(14) -0.0002(11) 0.0093(11) -0.0007(10)
C6_6 0.0137(12) 0.0229(12) 0.0164(13) 0.0006(10) 0.0079(10) 0.0007(10)
C7_6 0.0232(16) 0.0274(13) 0.0154(18) 0.0006(12) 0.0144(13) -0.0016(10)
C8_6 0.0232(16) 0.0274(13) 0.0154(18) 0.0006(12) 0.0144(13) -0.0016(10)
C9_6 0.021(2) 0.0293(18) 0.0227(18) -0.0039(13) 0.0062(15) -0.0042(14)
C10_6 0.013(2) 0.0296(19) 0.022(3) 0.0060(15) 0.0082(16) 0.0062(15)
C11_6 0.0137(13) 0.0218(13) 0.0153(13) 0.0009(10) 0.0054(10) -0.0006(10)
C12_6 0.0161(16) 0.0212(13) 0.0183(13) 0.0004(10) 0.0047(12) -0.0010(11)
C13_6 0.0157(17) 0.0259(16) 0.0210(17) 0.0023(12) 0.0055(13) -0.0039(12)
C14_6 0.0151(16) 0.0274(15) 0.0208(17) 0.0063(13) 0.0057(13) -0.0032(11)
C15_6 0.0147(15) 0.0258(15) 0.0191(16) 0.0051(12) 0.0079(12) -0.0004(11)
C16_6 0.0158(14) 0.0208(13) 0.0170(14) 0.0008(10) 0.0075(10) -0.0004(10)
C17_6 0.017(2) 0.0219(16) 0.0225(16) -0.0015(12) 0.0023(14) -0.0002(14)
C18_6 0.020(3) 0.024(3) 0.021(2) -0.0023(18) 0.0011(18) -0.003(2)
C19_6 0.023(3) 0.024(2) 0.029(2) -0.0080(16) 0.000(2) 0.003(3)
C20_6 0.0183(15) 0.0202(14) 0.0200(16) 0.0016(11) 0.0077(11) 0.0002(11)
C21_6 0.031(2) 0.0210(17) 0.024(2) 0.0029(15) 0.0147(16) 0.0028(14)
C22_6 0.029(2) 0.0212(19) 0.0214(18) -0.0001(13) 0.0104(14) 0.0002(14)
Cu1_2 0.0137(2) 0.0215(3) 0.0155(2) -0.0006(2) 0.00507(16) 0.0002(2)
C2_2 0.0133(11) 0.0193(11) 0.0130(11) -0.0019(9) 0.0084(9) 0.0013(9)
N3_2 0.0131(12) 0.0185(12) 0.0123(11) -0.0019(9) 0.0062(9) 0.0004(9)
C4_2 0.0168(13) 0.0245(12) 0.0151(14) -0.0018(11) 0.0109(10) -0.0015(10)
C5_2 0.0169(14) 0.0254(13) 0.0153(14) -0.0014(11) 0.0098(10) -0.0006(10)
C6_2 0.0141(13) 0.0237(12) 0.0149(13) -0.0026(10) 0.0070(10) 0.0000(10)
C7_2 0.023(2) 0.0304(17) 0.015(2) 0.0026(15) 0.0112(16) 0.0010(13)
C8_2 0.029(2) 0.0262(18) 0.023(3) -0.0043(19) 0.017(2) -0.0019(15)
C9_2 0.024(2) 0.0320(18) 0.0197(18) -0.0067(14) 0.0065(14) -0.0026(15)
C10_2 0.020(2) 0.032(2) 0.021(2) 0.0041(16) 0.0095(17) 0.0052(16)
C11_2 0.0139(13) 0.0190(12) 0.0139(13) -0.0008(10) 0.0044(10) -0.0016(10)
C12_2 0.0121(15) 0.0195(13) 0.0158(12) -0.0004(10) 0.0039(11) -0.0008(10)
C13_2 0.0143(16) 0.0226(15) 0.0184(15) 0.0023(12) 0.0076(12) -0.0027(12)
C14_2 0.0136(16) 0.0261(16) 0.0183(17) 0.0058(12) 0.0052(12) -0.0013(11)
C15_2 0.0142(15) 0.0226(15) 0.0174(16) 0.0041(12) 0.0058(12) -0.0001(11)
C16_2 0.0143(14) 0.0199(12) 0.0156(14) 0.0006(10) 0.0049(10) -0.0006(10)
C17_2 0.0132(19) 0.0186(15) 0.0203(15) -0.0017(11) -0.0002(13) -0.0001(13)
C18_2 0.019(3) 0.023(3) 0.024(2) -0.0007(18) 0.0000(18) -0.0035(19)
C19_2 0.010(3) 0.0224(19) 0.026(2) -0.0064(15) -0.0042(19) -0.002(2)
C20_2 0.0190(15) 0.0184(13) 0.0187(15) -0.0008(11) 0.0062(11) 0.0000(11)
C21_2 0.035(2) 0.0218(17) 0.025(2) 0.0052(16) 0.0056(17) -0.0001(15)
C22_2 0.0235(19) 0.022(2) 0.0228(18) -0.0006(14) 0.0080(14) 0.0022(14)
N1_3 0.0154(13) 0.0220(14) 0.0165(12) -0.0009(10) 0.0033(9) -0.0004(10)
N2_3 0.0133(12) 0.0228(14) 0.0154(12) -0.0006(11) 0.0060(9) 0.0003(11)
C1_3 0.0222(15) 0.0315(16) 0.0196(14) -0.0083(11) 0.0066(11) -0.0072(11)
C2_3 0.0187(15) 0.0275(17) 0.0176(14) -0.0046(12) 0.0041(11) -0.0027(12)
C3_3 0.0184(15) 0.0367(18) 0.0220(15) 0.0080(13) 0.0083(12) 0.0049(13)
C4_3 0.0180(14) 0.0361(16) 0.0194(13) 0.0072(12) 0.0071(11) 0.0075(11)
C5_3 0.0197(14) 0.0204(13) 0.0272(14) -0.0021(11) 0.0110(11) -0.0004(10)
C6_3 0.0200(14) 0.0232(13) 0.0258(14) -0.0051(11) 0.0087(11) -0.0027(11)
C1_9 0.0176(13) 0.0252(18) 0.0266(16) 0.0004(14) 0.0105(12) 0.0000(15)
C2_9 0.0234(14) 0.0278(15) 0.0285(14) 0.0048(13) 0.0088(11) -0.0001(12)
C3_9 0.0199(19) 0.0290(16) 0.0286(16) -0.0009(13) 0.0057(15) -0.0043(15)
C4_9 0.029(2) 0.031(2) 0.045(2) 0.0029(17) 0.0065(16) 0.0036(17)
C5_9 0.0205(13) 0.0293(13) 0.0276(13) -0.0048(11) 0.0048(11) -0.0069(10)
C6_9 0.0276(16) 0.0488(18) 0.0252(15) -0.0091(14) 0.0056(12) -0.0057(13)
F1_9 0.0164(10) 0.0300(11) 0.0296(14) 0.0027(11) 0.0109(11) -0.0031(7)
F2_9 0.0164(8) 0.0281(9) 0.0238(8) 0.0010(6) 0.0052(6) -0.0058(6)
F3_9 0.0263(10) 0.0257(9) 0.0218(9) -0.0035(6) 0.0032(7) 0.0004(7)
F4_9 0.0320(12) 0.0283(10) 0.0345(12) -0.0022(8) 0.0136(9) 0.0068(8)
F5_9 0.0254(9) 0.0255(9) 0.0438(11) 0.0097(7) 0.0115(8) -0.0057(7)
F6_9 0.0250(14) 0.0351(11) 0.0308(13) 0.0064(10) -0.0018(11) -0.0069(10)
F7_9 0.0334(11) 0.0315(11) 0.0435(12) 0.0148(9) 0.0055(9) 0.0057(8)
F8_9 0.0407(11) 0.0466(11) 0.0232(9) 0.0031(8) 0.0083(8) 0.0032(8)
F9_9 0.0396(11) 0.0354(10) 0.0261(9) 0.0073(7) 0.0013(8) -0.0073(8)
F10_9 0.0293(10) 0.0239(9) 0.0372(11) -0.0001(7) 0.0001(8) -0.0090(7)
F11_9 0.0388(16) 0.0283(12) 0.083(2) 0.0128(12) 0.0021(14) 0.0057(11)
F12_9 0.0194(10) 0.0372(11) 0.0717(16) 0.0070(10) 0.0005(9) 0.0007(8)
F13_9 0.0463(13) 0.0491(14) 0.0539(14) -0.0041(10) 0.0213(11) 0.0165(11)
F14_9 0.0212(9) 0.0424(11) 0.0307(10) -0.0037(8) -0.0044(7) -0.0072(8)
F15_9 0.0327(15) 0.0264(12) 0.0410(14) -0.0090(9) 0.0089(10) -0.0096(10)
F16_9 0.0502(16) 0.100(2) 0.0349(14) -0.0353(13) 0.0098(12) -0.0193(15)
F17_9 0.0454(13) 0.0626(14) 0.0308(11) 0.0044(10) 0.0185(9) -0.0076(10)
F18_9 0.0370(11) 0.0645(14) 0.0379(11) -0.0088(10) 0.0165(9) 0.0114(10)
P1_9 0.0177(5) 0.0239(10) 0.0219(6) -0.0008(8) 0.0056(4) -0.0053(8)
C1_10 0.0239(15) 0.0249(17) 0.0269(16) -0.0024(14) 0.0105(13) -0.0006(15)
C2_10 0.029(2) 0.031(2) 0.0239(17) 0.0011(16) 0.0038(17) 0.0045(18)
C3_10 0.021(2) 0.0213(17) 0.032(2) 0.0034(15) 0.0054(18) -0.0010(18)
C4_10 0.020(2) 0.026(2) 0.042(2) -0.0049(18) 0.0073(16) 0.0030(18)
C5_10 0.0164(14) 0.0237(14) 0.0228(14) -0.0022(11) 0.0036(11) -0.0035(11)
C6_10 0.0220(17) 0.0310(17) 0.0264(17) -0.0067(14) 0.0032(14) -0.0034(14)
F1_10 0.0149(12) 0.0286(13) 0.0271(17) 0.0032(13) 0.0059(13) -0.0035(9)
F2_10 0.0202(10) 0.0216(10) 0.0270(11) -0.0023(8) 0.0045(8) -0.0038(8)
F3_10 0.0243(13) 0.0340(12) 0.0234(11) -0.0028(8) 0.0087(9) 0.0031(10)
F4_10 0.0371(18) 0.0239(15) 0.0290(16) 0.0016(12) 0.0008(12) 0.0014(13)
F5_10 0.0326(13) 0.0439(14) 0.0336(12) 0.0144(10) 0.0147(10) 0.0002(10)
F6_10 0.0393(14) 0.0426(13) 0.0242(11) -0.0110(9) 0.0003(10) 0.0064(10)
F7_10 0.0482(16) 0.0449(17) 0.0318(14) 0.0111(12) -0.0061(12) 0.0123(13)
F8_10 0.0229(15) 0.0491(16) 0.0296(16) -0.0057(12) 0.0024(11) 0.0048(11)
F9_10 0.0289(12) 0.0325(12) 0.0269(11) 0.0012(9) -0.0009(9) 0.0045(9)
F10_10 0.0243(12) 0.0283(12) 0.0488(15) 0.0105(10) 0.0119(10) -0.0044(9)
F11_10 0.0283(16) 0.0269(14) 0.0612(19) 0.0032(12) -0.0018(14) 0.0105(12)
F12_10 0.0193(12) 0.0351(13) 0.0629(18) 0.0000(11) 0.0176(11) -0.0031(9)
F13_10 0.0280(12) 0.0275(12) 0.0550(15) -0.0139(10) 0.0093(11) -0.0002(9)
F14_10 0.0154(10) 0.0342(12) 0.0279(11) -0.0066(8) 0.0041(8) 0.0027(8)
F15_10 0.0280(12) 0.0331(12) 0.0242(12) 0.0042(9) 0.0095(9) -0.0063(9)
F16_10 0.0411(17) 0.0513(16) 0.0339(15) -0.0244(13) 0.0109(13) -0.0060(13)
F17_10 0.0264(12) 0.0390(13) 0.0355(13) -0.0093(11) -0.0096(10) -0.0023(10)
F18_10 0.044(2) 0.0242(16) 0.0369(18) -0.0039(12) -0.0011(14) -0.0115(14)
P1_10 0.0126(5) 0.0237(12) 0.0177(6) -0.0011(9) 0.0040(4) -0.0027(9)

loop_
_atom_type_symbol
_atom_type_description
_atom_type_scat_dispersion_real
_atom_type_scat_dispersion_imag
_atom_type_scat_source
C C 0.0033 0.0016 'International Tables Vol C Tables 4.2.6.8 and 6.1.1.4'
H H 0.0000 0.0000 'International Tables Vol C Tables 4.2.6.8 and 6.1.1.4'
N N 0.0061 0.0033 'International Tables Vol C Tables 4.2.6.8 and 6.1.1.4'
F F 0.0171 0.0103 'International Tables Vol C Tables 4.2.6.8 and 6.1.1.4'
P P 0.1023 0.0942 'International Tables Vol C Tables 4.2.6.8 and 6.1.1.4'
Cu Cu 0.3201 1.2651 'International Tables Vol C Tables 4.2.6.8 and 6.1.1.4'

loop_
_geom_angle_atom_site_label_1
_geom_angle_atom_site_label_2
_geom_angle_atom_site_label_3
_geom_angle
_geom_angle_site_symmetry_1
_geom_angle_site_symmetry_3
_geom_angle_publ_flag
C2_6 Cu1_6 N2_3 175.61(16) . . ?
N3_6 C2_6 C6_6 108.3(3) . . ?
N3_6 C2_6 Cu1_6 120.4(3) . . ?
C6_6 C2_6 Cu1_6 131.3(3) . . ?
C2_6 N3_6 C11_6 117.9(3) . . ?
C2_6 N3_6 C4_6 116.8(4) . . ?
C11_6 N3_6 C4_6 125.3(4) . . ?
C7_6 C4_6 N3_6 111.3(4) . . ?
C7_6 C4_6 C8_6 109.1(4) . . ?
N3_6 C4_6 C8_6 110.3(4) . . ?
C7_6 C4_6 C5_6 114.1(4) . . ?
N3_6 C4_6 C5_6 99.2(3) . . ?
C8_6 C4_6 C5_6 112.4(5) . . ?
C6_6 C5_6 C4_6 106.8(3) . . ?
C6_6 C5_6 H5A_6 110.4 . . ?
C4_6 C5_6 H5A_6 110.4 . . ?
C6_6 C5_6 H5AB_6 110.4 . . ?
C4_6 C5_6 H5AB_6 110.4 . . ?
H5A_6 C5_6 H5AB_6 108.6 . . ?
C2_6 C6_6 C10_6 108.4(4) . . ?
C2_6 C6_6 C5_6 104.5(3) . . ?
C10_6 C6_6 C5_6 114.3(4) . . ?
C2_6 C6_6 C9_6 108.2(3) . . ?
C10_6 C6_6 C9_6 108.6(4) . . ?
C5_6 C6_6 C9_6 112.6(3) . . ?
C4_6 C7_6 H7A_6 109.5 . . ?
C4_6 C7_6 H7B_6 109.5 . . ?
H7A_6 C7_6 H7B_6 109.5 . . ?
C4_6 C7_6 H7C_6 109.5 . . ?
H7A_6 C7_6 H7C_6 109.5 . . ?
H7B_6 C7_6 H7C_6 109.5 . . ?
C4_6 C8_6 H8A_6 109.5 . . ?
C4_6 C8_6 H8B_6 109.5 . . ?
H8A_6 C8_6 H8B_6 109.5 . . ?
C4_6 C8_6 H8C_6 109.5 . . ?
H8A_6 C8_6 H8C_6 109.5 . . ?
H8B_6 C8_6 H8C_6 109.5 . . ?
C6_6 C9_6 H9A_6 109.5 . . ?
C6_6 C9_6 H9B_6 109.5 . . ?
H9A_6 C9_6 H9B_6 109.5 . . ?
C6_6 C9_6 H9C_6 109.5 . . ?
H9A_6 C9_6 H9C_6 109.5 . . ?
H9B_6 C9_6 H9C_6 109.5 . . ?
C6_6 C10_6 H10A_6 109.5 . . ?
C6_6 C10_6 H10B_6 109.5 . . ?
H10A_6 C10_6 H10B_6 109.5 . . ?
C6_6 C10_6 H10C_6 109.5 . . ?
H10A_6 C10_6 H10C_6 109.5 . . ?
H10B_6 C10_6 H10C_6 109.5 . . ?
C12_6 C11_6 C16_6 121.5(5) . . ?
C12_6 C11_6 N3_6 120.4(5) . . ?
C16_6 C11_6 N3_6 117.5(4) . . ?
C13_6 C12_6 C11_6 117.9(6) . . ?
C13_6 C12_6 C17_6 119.8(5) . . ?
C11_6 C12_6 C17_6 122.2(5) . . ?
C14_6 C13_6 C12_6 121.3(5) . . ?
C14_6 C13_6 H13_6 119.3 . . ?
C12_6 C13_6 H13_6 119.4 . . ?
C13_6 C14_6 C15_6 120.8(5) . . ?
C13_6 C14_6 H14_6 119.6 . . ?
C15_6 C14_6 H14_6 119.6 . . ?
C14_6 C15_6 C16_6 120.9(5) . . ?
C14_6 C15_6 H15_6 119.6 . . ?
C16_6 C15_6 H15_6 119.6 . . ?
C15_6 C16_6 C11_6 117.7(4) . . ?
C15_6 C16_6 C20_6 119.6(4) . . ?
C11_6 C16_6 C20_6 122.4(4) . . ?
C18_6 C17_6 C12_6 110.7(7) . . ?
C18_6 C17_6 C19_6 108.3(7) . . ?
C12_6 C17_6 C19_6 112.0(7) . . ?
C18_6 C17_6 H17_6 108.6 . . ?
C12_6 C17_6 H17_6 108.6 . . ?
C19_6 C17_6 H17_6 108.6 . . ?
C17_6 C18_6 H18A_6 109.5 . . ?
C17_6 C18_6 H18B_6 109.5 . . ?
H18A_6 C18_6 H18B_6 109.5 . . ?
C17_6 C18_6 H18C_6 109.5 . . ?
H18A_6 C18_6 H18C_6 109.5 . . ?
H18B_6 C18_6 H18C_6 109.5 . . ?
C17_6 C19_6 H19A_6 109.5 . . ?
C17_6 C19_6 H19B_6 109.5 . . ?
H19A_6 C19_6 H19B_6 109.5 . . ?
C17_6 C19_6 H19C_6 109.5 . . ?
H19A_6 C19_6 H19C_6 109.5 . . ?
H19B_6 C19_6 H19C_6 109.5 . . ?
C22_6 C20_6 C21_6 111.3(3) . . ?
C22_6 C20_6 C16_6 110.8(3) . . ?
C21_6 C20_6 C16_6 111.5(4) . . ?
C22_6 C20_6 H20_6 107.7 . . ?
C21_6 C20_6 H20_6 107.7 . . ?
C16_6 C20_6 H20_6 107.7 . . ?
C20_6 C21_6 H21A_6 109.5 . . ?
C20_6 C21_6 H21B_6 109.5 . . ?
H21A_6 C21_6 H21B_6 109.5 . . ?
C20_6 C21_6 H21C_6 109.5 . . ?
H21A_6 C21_6 H21C_6 109.5 . . ?
H21B_6 C21_6 H21C_6 109.5 . . ?
C20_6 C22_6 H22A_6 109.5 . . ?
C20_6 C22_6 H22B_6 109.5 . . ?
H22A_6 C22_6 H22B_6 109.5 . . ?
C20_6 C22_6 H22C_6 109.5 . . ?
H22A_6 C22_6 H22C_6 109.5 . . ?
H22B_6 C22_6 H22C_6 109.5 . . ?
C2_2 Cu1_2 N1_3 176.68(15) . . ?
N3_2 C2_2 C6_2 109.7(3) . . ?
N3_2 C2_2 Cu1_2 118.1(3) . . ?
C6_2 C2_2 Cu1_2 132.1(3) . . ?
C2_2 N3_2 C11_2 118.2(3) . . ?
C2_2 N3_2 C4_2 115.9(3) . . ?
C11_2 N3_2 C4_2 125.9(4) . . ?
C8_2 C4_2 C7_2 106.3(4) . . ?
C8_2 C4_2 N3_2 111.9(4) . . ?
C7_2 C4_2 N3_2 111.8(4) . . ?
C8_2 C4_2 C5_2 112.9(5) . . ?
C7_2 C4_2 C5_2 114.4(4) . . ?
N3_2 C4_2 C5_2 99.7(3) . . ?
C4_2 C5_2 C6_2 107.1(3) . . ?
C4_2 C5_2 H5A_2 110.3 . . ?
C6_2 C5_2 H5A_2 110.3 . . ?
C4_2 C5_2 H5AB_2 110.3 . . ?
C6_2 C5_2 H5AB_2 110.3 . . ?
H5A_2 C5_2 H5AB_2 108.5 . . ?
C2_2 C6_2 C9_2 110.4(3) . . ?
C2_2 C6_2 C5_2 103.4(3) . . ?
C9_2 C6_2 C5_2 113.1(3) . . ?
C2_2 C6_2 C10_2 107.8(4) . . ?
C9_2 C6_2 C10_2 108.9(4) . . ?
C5_2 C6_2 C10_2 113.0(4) . . ?
C4_2 C7_2 H7A_2 109.5 . . ?
C4_2 C7_2 H7B_2 109.5 . . ?
H7A_2 C7_2 H7B_2 109.5 . . ?
C4_2 C7_2 H7C_2 109.5 . . ?
H7A_2 C7_2 H7C_2 109.5 . . ?
H7B_2 C7_2 H7C_2 109.5 . . ?
C4_2 C8_2 H8A_2 109.5 . . ?
C4_2 C8_2 H8B_2 109.5 . . ?
H8A_2 C8_2 H8B_2 109.5 . . ?
C4_2 C8_2 H8C_2 109.5 . . ?
H8A_2 C8_2 H8C_2 109.5 . . ?
H8B_2 C8_2 H8C_2 109.5 . . ?
C6_2 C9_2 H9A_2 109.5 . . ?
C6_2 C9_2 H9B_2 109.5 . . ?
H9A_2 C9_2 H9B_2 109.5 . . ?
C6_2 C9_2 H9C_2 109.5 . . ?
H9A_2 C9_2 H9C_2 109.5 . . ?
H9B_2 C9_2 H9C_2 109.5 . . ?
C6_2 C10_2 H10A_2 109.5 . . ?
C6_2 C10_2 H10B_2 109.5 . . ?
H10A_2 C10_2 H10B_2 109.5 . . ?
C6_2 C10_2 H10C_2 109.5 . . ?
H10A_2 C10_2 H10C_2 109.5 . . ?
H10B_2 C10_2 H10C_2 109.5 . . ?
C12_2 C11_2 C16_2 123.4(4) . . ?
C12_2 C11_2 N3_2 118.4(5) . . ?
C16_2 C11_2 N3_2 117.7(4) . . ?
C13_2 C12_2 C11_2 117.1(5) . . ?
C13_2 C12_2 C17_2 119.3(5) . . ?
C11_2 C12_2 C17_2 123.5(4) . . ?
C12_2 C13_2 C14_2 121.2(5) . . ?
C12_2 C13_2 H13_2 119.4 . . ?
C14_2 C13_2 H13_2 119.4 . . ?
C15_2 C14_2 C13_2 119.2(4) . . ?
C15_2 C14_2 H14_2 120.4 . . ?
C13_2 C14_2 H14_2 120.4 . . ?
C14_2 C15_2 C16_2 122.0(5) . . ?
C14_2 C15_2 H15_2 119.0 . . ?
C16_2 C15_2 H15_2 119.0 . . ?
C15_2 C16_2 C11_2 116.9(4) . . ?
C15_2 C16_2 C20_2 119.0(4) . . ?
C11_2 C16_2 C20_2 124.1(4) . . ?
C12_2 C17_2 C19_2 111.2(6) . . ?
C12_2 C17_2 C18_2 111.8(7) . . ?
C19_2 C17_2 C18_2 113.2(7) . . ?
C12_2 C17_2 H17_2 106.7 . . ?
C19_2 C17_2 H17_2 106.7 . . ?
C18_2 C17_2 H17_2 106.7 . . ?
C17_2 C18_2 H18A_2 109.5 . . ?
C17_2 C18_2 H18B_2 109.5 . . ?
H18A_2 C18_2 H18B_2 109.5 . . ?
C17_2 C18_2 H18C_2 109.5 . . ?
H18A_2 C18_2 H18C_2 109.5 . . ?
H18B_2 C18_2 H18C_2 109.5 . . ?
C17_2 C19_2 H19A_2 109.5 . . ?
C17_2 C19_2 H19B_2 109.5 . . ?
H19A_2 C19_2 H19B_2 109.5 . . ?
C17_2 C19_2 H19C_2 109.5 . . ?
H19A_2 C19_2 H19C_2 109.5 . . ?
H19B_2 C19_2 H19C_2 109.5 . . ?
C16_2 C20_2 C21_2 112.3(4) . . ?
C16_2 C20_2 C22_2 110.9(3) . . ?
C21_2 C20_2 C22_2 110.8(4) . . ?
C16_2 C20_2 H20_2 107.5 . . ?
C21_2 C20_2 H20_2 107.5 . . ?
C22_2 C20_2 H20_2 107.5 . . ?
C20_2 C21_2 H21A_2 109.5 . . ?
C20_2 C21_2 H21B_2 109.5 . . ?
H21A_2 C21_2 H21B_2 109.5 . . ?
C20_2 C21_2 H21C_2 109.5 . . ?
H21A_2 C21_2 H21C_2 109.5 . . ?
H21B_2 C21_2 H21C_2 109.5 . . ?
C20_2 C22_2 H22A_2 109.5 . . ?
C20_2 C22_2 H22B_2 109.5 . . ?
H22A_2 C22_2 H22B_2 109.5 . . ?
C20_2 C22_2 H22C_2 109.5 . . ?
H22A_2 C22_2 H22C_2 109.5 . . ?
H22B_2 C22_2 H22C_2 109.5 . . ?
C3_3 N1_3 C1_3 108.7(3) . . ?
C3_3 N1_3 C5_3 107.3(3) . . ?
C1_3 N1_3 C5_3 106.5(3) . . ?
C3_3 N1_3 Cu1_2 108.6(2) . . ?
C1_3 N1_3 Cu1_2 113.1(2) . . ?
C5_3 N1_3 Cu1_2 112.4(2) . . ?
C4_3 N2_3 C2_3 108.9(3) . . ?
C4_3 N2_3 C6_3 106.8(3) . . ?
C2_3 N2_3 C6_3 107.8(3) . . ?
C4_3 N2_3 Cu1_6 111.2(2) . . ?
C2_3 N2_3 Cu1_6 108.7(2) . . ?
C6_3 N2_3 Cu1_6 113.2(2) . . ?
N1_3 C1_3 C2_3 110.3(3) . . ?
N1_3 C1_3 H1A_3 109.6 . . ?
C2_3 C1_3 H1A_3 109.6 . . ?
N1_3 C1_3 H1AB_3 109.6 . . ?
C2_3 C1_3 H1AB_3 109.6 . . ?
H1A_3 C1_3 H1AB_3 108.1 . . ?
N2_3 C2_3 C1_3 109.9(3) . . ?
N2_3 C2_3 H2A_3 109.7 . . ?
C1_3 C2_3 H2A_3 109.7 . . ?
N2_3 C2_3 H2AB_3 109.7 . . ?
C1_3 C2_3 H2AB_3 109.7 . . ?
H2A_3 C2_3 H2AB_3 108.2 . . ?
N1_3 C3_3 C4_3 110.6(3) . . ?
N1_3 C3_3 H3A_3 109.5 . . ?
C4_3 C3_3 H3A_3 109.5 . . ?
N1_3 C3_3 H3AB_3 109.5 . . ?
C4_3 C3_3 H3AB_3 109.5 . . ?
H3A_3 C3_3 H3AB_3 108.1 . . ?
N2_3 C4_3 C3_3 109.5(3) . . ?
N2_3 C4_3 H4A_3 109.8 . . ?
C3_3 C4_3 H4A_3 109.8 . . ?
N2_3 C4_3 H4AB_3 109.8 . . ?
C3_3 C4_3 H4AB_3 109.8 . . ?
H4A_3 C4_3 H4AB_3 108.2 . . ?
N1_3 C5_3 C6_3 110.2(3) . . ?
N1_3 C5_3 H5A_3 109.6 . . ?
C6_3 C5_3 H5A_3 109.6 . . ?
N1_3 C5_3 H5AB_3 109.6 . . ?
C6_3 C5_3 H5AB_3 109.6 . . ?
H5A_3 C5_3 H5AB_3 108.1 . . ?
N2_3 C6_3 C5_3 109.1(2) . . ?
N2_3 C6_3 H6A_3 109.9 . . ?
C5_3 C6_3 H6A_3 109.9 . . ?
N2_3 C6_3 H6AB_3 109.9 . . ?
C5_3 C6_3 H6AB_3 109.9 . . ?
H6A_3 C6_3 H6AB_3 108.3 . . ?
F5_9 C1_9 F4_9 106.0(4) . . ?
F5_9 C1_9 C2_9 103.9(3) . . ?
F4_9 C1_9 C2_9 103.1(3) . . ?
F5_9 C1_9 P1_9 113.1(2) . . ?
F4_9 C1_9 P1_9 109.9(2) . . ?
C2_9 C1_9 P1_9 119.6(4) . . ?
F8_9 C2_9 F7_9 107.3(3) . . ?
F8_9 C2_9 F6_9 108.0(3) . . ?
F7_9 C2_9 F6_9 106.7(3) . . ?
F8_9 C2_9 C1_9 112.0(3) . . ?
F7_9 C2_9 C1_9 110.3(3) . . ?
F6_9 C2_9 C1_9 112.2(3) . . ?
F9_9 C3_9 F10_9 104.4(4) . . ?
F9_9 C3_9 C4_9 104.6(4) . . ?
F10_9 C3_9 C4_9 103.5(5) . . ?
F9_9 C3_9 P1_9 114.5(4) . . ?
F10_9 C3_9 P1_9 108.6(3) . . ?
C4_9 C3_9 P1_9 119.6(4) . . ?
F11_9 C4_9 F12_9 107.8(6) . . ?
F11_9 C4_9 F13_9 106.2(4) . . ?
F12_9 C4_9 F13_9 106.7(6) . . ?
F11_9 C4_9 C3_9 112.1(6) . . ?
F12_9 C4_9 C3_9 112.9(4) . . ?
F13_9 C4_9 C3_9 110.8(6) . . ?
F15_9 C5_9 F14_9 104.2(2) . . ?
F15_9 C5_9 C6_9 104.9(3) . . ?
F14_9 C5_9 C6_9 104.9(3) . . ?
F15_9 C5_9 P1_9 109.8(2) . . ?
F14_9 C5_9 P1_9 109.3(2) . . ?
C6_9 C5_9 P1_9 122.2(2) . . ?
F18_9 C6_9 F17_9 107.4(3) . . ?
F18_9 C6_9 F16_9 106.7(3) . . ?
F17_9 C6_9 F16_9 106.4(3) . . ?
F18_9 C6_9 C5_9 113.3(3) . . ?
F17_9 C6_9 C5_9 112.6(3) . . ?
F16_9 C6_9 C5_9 110.2(3) . . ?
F1_9 P1_9 F3_9 90.11(19) . . ?
F1_9 P1_9 F2_9 178.2(2) . . ?
F3_9 P1_9 F2_9 91.71(17) . . ?
F1_9 P1_9 C3_9 93.2(2) . . ?
F3_9 P1_9 C3_9 85.24(19) . . ?
F2_9 P1_9 C3_9 87.3(2) . . ?
F1_9 P1_9 C1_9 91.66(19) . . ?
F3_9 P1_9 C1_9 86.3(2) . . ?
F2_9 P1_9 C1_9 88.11(18) . . ?
C3_9 P1_9 C1_9 170.3(3) . . ?
F1_9 P1_9 C5_9 86.69(18) . . ?
F3_9 P1_9 C5_9 176.8(2) . . ?
F2_9 P1_9 C5_9 91.49(18) . . ?
C3_9 P1_9 C5_9 95.2(2) . . ?
C1_9 P1_9 C5_9 93.50(19) . . ?
F4_10 C1_10 F5_10 104.6(4) . . ?
F4_10 C1_10 C2_10 104.2(4) . . ?
F5_10 C1_10 C2_10 104.1(4) . . ?
F4_10 C1_10 P1_10 113.6(3) . . ?
F5_10 C1_10 P1_10 109.1(3) . . ?
C2_10 C1_10 P1_10 119.9(4) . . ?
F7_10 C2_10 F8_10 107.9(4) . . ?
F7_10 C2_10 F6_10 107.4(4) . . ?
F8_10 C2_10 F6_10 107.0(5) . . ?
F7_10 C2_10 C1_10 111.4(5) . . ?
F8_10 C2_10 C1_10 111.8(4) . . ?
F6_10 C2_10 C1_10 111.1(4) . . ?
F10_10 C3_10 F9_10 106.0(5) . . ?
F10_10 C3_10 C4_10 105.1(6) . . ?
F9_10 C3_10 C4_10 104.4(5) . . ?
F10_10 C3_10 P1_10 112.6(4) . . ?
F9_10 C3_10 P1_10 109.3(4) . . ?
C4_10 C3_10 P1_10 118.5(6) . . ?
F12_10 C4_10 F13_10 111.0(7) . . ?
F12_10 C4_10 F11_10 107.9(7) . . ?
F13_10 C4_10 F11_10 105.6(6) . . ?
F12_10 C4_10 C3_10 112.0(6) . . ?
F13_10 C4_10 C3_10 112.3(7) . . ?
F11_10 C4_10 C3_10 107.7(7) . . ?
F14_10 C5_10 F15_10 104.4(3) . . ?
F14_10 C5_10 C6_10 105.3(3) . . ?
F15_10 C5_10 C6_10 104.3(3) . . ?
F14_10 C5_10 P1_10 109.2(2) . . ?
F15_10 C5_10 P1_10 110.3(2) . . ?
C6_10 C5_10 P1_10 121.9(3) . . ?
F18_10 C6_10 F17_10 107.7(4) . . ?
F18_10 C6_10 F16_10 106.8(3) . . ?
F17_10 C6_10 F16_10 106.2(3) . . ?
F18_10 C6_10 C5_10 112.8(3) . . ?
F17_10 C6_10 C5_10 113.0(3) . . ?
F16_10 C6_10 C5_10 109.9(4) . . ?
F1_10 P1_10 F2_10 178.4(3) . . ?
F1_10 P1_10 F3_10 91.9(2) . . ?
F2_10 P1_10 F3_10 89.44(18) . . ?
F1_10 P1_10 C1_10 88.9(2) . . ?
F2_10 P1_10 C1_10 92.0(2) . . ?
F3_10 P1_10 C1_10 85.6(2) . . ?
F1_10 P1_10 C5_10 92.3(2) . . ?
F2_10 P1_10 C5_10 86.3(2) . . ?
F3_10 P1_10 C5_10 175.6(2) . . ?
C1_10 P1_10 C5_10 95.7(2) . . ?
F1_10 P1_10 C3_10 88.6(3) . . ?
F2_10 P1_10 C3_10 90.6(2) . . ?
F3_10 P1_10 C3_10 85.9(3) . . ?
C1_10 P1_10 C3_10 171.0(3) . . ?
C5_10 P1_10 C3_10 93.0(3) . . ?

loop_
_geom_bond_atom_site_label_1
_geom_bond_atom_site_label_2
_geom_bond_distance
_geom_bond_site_symmetry_2
_geom_bond_publ_flag
Cu1_6 C2_6 1.871(4) . ?
Cu1_6 N2_3 1.944(3) . ?
C2_6 N3_6 1.304(5) . ?
C2_6 C6_6 1.522(5) . ?
N3_6 C11_6 1.470(6) . ?
N3_6 C4_6 1.534(4) . ?
C4_6 C7_6 1.531(6) . ?
C4_6 C8_6 1.549(8) . ?
C4_6 C5_6 1.547(6) . ?
C5_6 C6_6 1.536(5) . ?
C5_6 H5A_6 0.9900 . ?
C5_6 H5AB_6 0.9900 . ?
C6_6 C10_6 1.534(7) . ?
C6_6 C9_6 1.540(6) . ?
C7_6 H7A_6 0.9800 . ?
C7_6 H7B_6 0.9800 . ?
C7_6 H7C_6 0.9800 . ?
C8_6 H8A_6 0.9800 . ?
C8_6 H8B_6 0.9800 . ?
C8_6 H8C_6 0.9800 . ?
C9_6 H9A_6 0.9800 . ?
C9_6 H9B_6 0.9800 . ?
C9_6 H9C_6 0.9800 . ?
C10_6 H10A_6 0.9800 . ?
C10_6 H10B_6 0.9800 . ?
C10_6 H10C_6 0.9800 . ?
C11_6 C12_6 1.401(7) . ?
C11_6 C16_6 1.415(7) . ?
C12_6 C13_6 1.391(7) . ?
C12_6 C17_6 1.515(11) . ?
C13_6 C14_6 1.363(8) . ?
C13_6 H13_6 0.9500 . ?
C14_6 C15_6 1.379(7) . ?
C14_6 H14_6 0.9500 . ?
C15_6 C16_6 1.388(6) . ?
C15_6 H15_6 0.9500 . ?
C16_6 C20_6 1.531(6) . ?
C17_6 C18_6 1.522(12) . ?
C17_6 C19_6 1.527(10) . ?
C17_6 H17_6 1.0000 . ?
C18_6 H18A_6 0.9800 . ?
C18_6 H18B_6 0.9800 . ?
C18_6 H18C_6 0.9800 . ?
C19_6 H19A_6 0.9800 . ?
C19_6 H19B_6 0.9800 . ?
C19_6 H19C_6 0.9800 . ?
C20_6 C22_6 1.530(5) . ?
C20_6 C21_6 1.529(5) . ?
C20_6 H20_6 1.0000 . ?
C21_6 H21A_6 0.9800 . ?
C21_6 H21B_6 0.9800 . ?
C21_6 H21C_6 0.9800 . ?
C22_6 H22A_6 0.9800 . ?
C22_6 H22B_6 0.9800 . ?
C22_6 H22C_6 0.9800 . ?
Cu1_2 C2_2 1.900(4) . ?
Cu1_2 N1_3 1.927(3) . ?
C2_2 N3_2 1.306(5) . ?
C2_2 C6_2 1.508(5) . ?
N3_2 C11_2 1.454(6) . ?
N3_2 C4_2 1.526(4) . ?
C4_2 C8_2 1.519(7) . ?
C4_2 C7_2 1.521(6) . ?
C4_2 C5_2 1.539(6) . ?
C5_2 C6_2 1.547(5) . ?
C5_2 H5A_2 0.9900 . ?
C5_2 H5AB_2 0.9900 . ?
C6_2 C9_2 1.536(6) . ?
C6_2 C10_2 1.546(7) . ?
C7_2 H7A_2 0.9800 . ?
C7_2 H7B_2 0.9800 . ?
C7_2 H7C_2 0.9800 . ?
C8_2 H8A_2 0.9800 . ?
C8_2 H8B_2 0.9800 . ?
C8_2 H8C_2 0.9800 . ?
C9_2 H9A_2 0.9800 . ?
C9_2 H9B_2 0.9800 . ?
C9_2 H9C_2 0.9800 . ?
C10_2 H10A_2 0.9800 . ?
C10_2 H10B_2 0.9800 . ?
C10_2 H10C_2 0.9800 . ?
C11_2 C12_2 1.408(6) . ?
C11_2 C16_2 1.409(7) . ?
C12_2 C13_2 1.396(6) . ?
C12_2 C17_2 1.536(10) . ?
C13_2 C14_2 1.413(8) . ?
C13_2 H13_2 0.9500 . ?
C14_2 C15_2 1.392(6) . ?
C14_2 H14_2 0.9500 . ?
C15_2 C16_2 1.393(6) . ?
C15_2 H15_2 0.9500 . ?
C16_2 C20_2 1.519(6) . ?
C17_2 C19_2 1.539(10) . ?
C17_2 C18_2 1.552(12) . ?
C17_2 H17_2 1.0000 . ?
C18_2 H18A_2 0.9800 . ?
C18_2 H18B_2 0.9800 . ?
C18_2 H18C_2 0.9800 . ?
C19_2 H19A_2 0.9800 . ?
C19_2 H19B_2 0.9800 . ?
C19_2 H19C_2 0.9800 . ?
C20_2 C21_2 1.529(5) . ?
C20_2 C22_2 1.536(5) . ?
C20_2 H20_2 1.0000 . ?
C21_2 H21A_2 0.9800 . ?
C21_2 H21B_2 0.9800 . ?
C21_2 H21C_2 0.9800 . ?
C22_2 H22A_2 0.9800 . ?
C22_2 H22B_2 0.9800 . ?
C22_2 H22C_2 0.9800 . ?
N1_3 C3_3 1.488(4) . ?
N1_3 C1_3 1.497(4) . ?
N1_3 C5_3 1.500(4) . ?
N2_3 C4_3 1.493(4) . ?
N2_3 C2_3 1.500(4) . ?
N2_3 C6_3 1.505(4) . ?
C1_3 C2_3 1.537(5) . ?
C1_3 H1A_3 0.9900 . ?
C1_3 H1AB_3 0.9900 . ?
C2_3 H2A_3 0.9900 . ?
C2_3 H2AB_3 0.9900 . ?
C3_3 C4_3 1.545(5) . ?
C3_3 H3A_3 0.9900 . ?
C3_3 H3AB_3 0.9900 . ?
C4_3 H4A_3 0.9900 . ?
C4_3 H4AB_3 0.9900 . ?
C5_3 C6_3 1.546(4) . ?
C5_3 H5A_3 0.9900 . ?
C5_3 H5AB_3 0.9900 . ?
C6_3 H6A_3 0.9900 . ?
C6_3 H6AB_3 0.9900 . ?
C1_9 F5_9 1.365(4) . ?
C1_9 F4_9 1.378(5) . ?
C1_9 C2_9 1.540(5) . ?
C1_9 P1_9 1.937(5) . ?
C2_9 F8_9 1.333(4) . ?
C2_9 F7_9 1.338(4) . ?
C2_9 F6_9 1.338(4) . ?
C3_9 F9_9 1.362(6) . ?
C3_9 F10_9 1.379(5) . ?
C3_9 C4_9 1.526(7) . ?
C3_9 P1_9 1.935(6) . ?
C4_9 F11_9 1.333(7) . ?
C4_9 F12_9 1.336(8) . ?
C4_9 F13_9 1.368(8) . ?
C5_9 F15_9 1.371(4) . ?
C5_9 F14_9 1.371(4) . ?
C5_9 C6_9 1.551(5) . ?
C5_9 P1_9 1.949(4) . ?
C6_9 F18_9 1.321(4) . ?
C6_9 F17_9 1.331(5) . ?
C6_9 F16_9 1.342(4) . ?
F1_9 P1_9 1.614(4) . ?
F2_9 P1_9 1.637(4) . ?
F3_9 P1_9 1.632(3) . ?
C1_10 F4_10 1.363(5) . ?
C1_10 F5_10 1.372(5) . ?
C1_10 C2_10 1.535(7) . ?
C1_10 P1_10 1.925(6) . ?
C2_10 F7_10 1.326(6) . ?
C2_10 F8_10 1.338(6) . ?
C2_10 F6_10 1.345(6) . ?
C3_10 F10_10 1.381(7) . ?
C3_10 F9_10 1.384(7) . ?
C3_10 C4_10 1.531(9) . ?
C3_10 P1_10 1.953(7) . ?
C4_10 F12_10 1.314(10) . ?
C4_10 F13_10 1.323(9) . ?
C4_10 F11_10 1.369(10) . ?
C5_10 F14_10 1.365(4) . ?
C5_10 F15_10 1.369(4) . ?
C5_10 C6_10 1.540(5) . ?
C5_10 P1_10 1.952(5) . ?
C6_10 F18_10 1.328(6) . ?
C6_10 F17_10 1.331(5) . ?
C6_10 F16_10 1.341(5) . ?
F1_10 P1_10 1.621(5) . ?
F2_10 P1_10 1.630(4) . ?
F3_10 P1_10 1.638(4) . ?
